data_1515606
loop_
_publ_author_name
'Hansmann, Max M.'
'Melen, Rebecca L.'
'Wright, Dominic S.'

_publ_section_title
;
 Group 13 BN dehydrocoupling reagents, similar to transition metal
 catalysts but with unique reactivity
;
_journal_issue 8
_journal_name_full 'Chemical Science'
_journal_page_first 1554
_journal_paper_doi 10.1039/c1sc00154j
_journal_volume 2
_journal_year 2011
_chemical_absolute_configuration
;
2879 Friedel pairs were averaged for the refinement
;
_chemical_formula_moiety 'C33 H105 B4 N9 Si12, C4 H8 O'
_chemical_formula_sum 'C37 H113 B4 N9 O Si12'
_chemical_formula_weight 1080.68
_chemical_name_systematic
;
?
;
_space_group_IT_number 173
_symmetry_cell_setting hexagonal
_symmetry_space_group_name_Hall 'P 6c'
_symmetry_space_group_name_H-M 'P 63'
_atom_sites_solution_hydrogens geom
_atom_sites_solution_primary direct
_atom_sites_solution_secondary difmap
_audit_creation_method SHELXL-97
_cell_angle_alpha 90.00
_cell_angle_beta 90.00
_cell_angle_gamma 120.00
_cell_formula_units_Z 6
_cell_length_a 29.3467(5)
_cell_length_b 29.3467(5)
_cell_length_c 14.9405(4)
_cell_measurement_reflns_used 13468
_cell_measurement_temperature 180(2)
_cell_measurement_theta_max 22.46
_cell_measurement_theta_min 1.00
_cell_volume 11143.3(4)
_computing_cell_refinement 'HKL Scalepack (Otwinowski & Minor 1997)'
_computing_data_collection 'Collect (Nonius B.V. 1998)'
_computing_data_reduction
;
HKL Denzo and Scalepack (Otwinowski & Minor 1997)
;
_computing_publication_material 'SHELXL-97 (Sheldrick 1997)'
_computing_structure_refinement 'SHELXL-97 (Sheldrick 1997)'
_computing_structure_solution 'SIR-92 (Altomare et al. 1994)'
_diffrn_ambient_temperature 180(2)
_diffrn_measured_fraction_theta_full 0.983
_diffrn_measured_fraction_theta_max 0.983
_diffrn_measurement_device_type 'Nonius Kappa CCD'
_diffrn_measurement_method 'Thin slice \w and \f scans'
_diffrn_radiation_source 'fine-focus sealed tube'
_diffrn_radiation_type MoK\a
_diffrn_radiation_wavelength 0.71073
_diffrn_reflns_av_R_equivalents 0.0633
_diffrn_reflns_av_sigmaI/netI 0.0565
_diffrn_reflns_limit_h_max 25
_diffrn_reflns_limit_h_min -31
_diffrn_reflns_limit_k_max 31
_diffrn_reflns_limit_k_min -26
_diffrn_reflns_limit_l_max 16
_diffrn_reflns_limit_l_min -16
_diffrn_reflns_number 20082
_diffrn_reflns_theta_full 22.46
_diffrn_reflns_theta_max 22.46
_diffrn_reflns_theta_min 3.64
_exptl_absorpt_coefficient_mu 0.240
_exptl_absorpt_correction_T_max 0.901
_exptl_absorpt_correction_T_min 0.781
_exptl_absorpt_correction_type multi-scan
_exptl_absorpt_process_details
;
multi-scan from symmetry-related measurements
Sortav (Blessing 1995)
;
_exptl_crystal_colour colourless
_exptl_crystal_density_diffrn 0.966
_exptl_crystal_density_method 'not measured'
_exptl_crystal_description block
_exptl_crystal_F_000 3564
_exptl_crystal_size_max 0.46
_exptl_crystal_size_mid 0.12
_exptl_crystal_size_min 0.10
_refine_diff_density_max 0.894
_refine_diff_density_min -0.656
_refine_diff_density_rms 0.132
_refine_ls_abs_structure_details 'Flack H D (1983), Acta Cryst. A39, 876-881'
_refine_ls_abs_structure_Flack 0.6(6)
_refine_ls_extinction_method none
_refine_ls_goodness_of_fit_ref 2.198
_refine_ls_hydrogen_treatment constr
_refine_ls_matrix_type full
_refine_ls_number_parameters 323
_refine_ls_number_reflns 4976
_refine_ls_number_restraints 57
_refine_ls_restrained_S_all 2.191
_refine_ls_R_factor_all 0.1667
_refine_ls_R_factor_gt 0.1235
_refine_ls_shift/su_max 0.000
_refine_ls_shift/su_mean 0.000
_refine_ls_structure_factor_coef Fsqd
_refine_ls_weighting_details 'calc w=1/[\s^2^(Fo^2^)+(0.1000P)^2^+0.0000P] where P=(Fo^2^+2Fc^2^)/3'
_refine_ls_weighting_scheme calc
_refine_ls_wR_factor_gt 0.3072
_refine_ls_wR_factor_ref 0.3335
_reflns_number_gt 3446
_reflns_number_total 4976
_reflns_threshold_expression >2sigma(I)
_cod_data_source_file c1sc00154j.txt
_cod_data_source_block dw1117
_cod_original_sg_symbol_H-M P6(3)
_cod_database_code 1515606

loop_
_symmetry_equiv_pos_as_xyz
'x, y, z'
'-y, x-y, z'
'-x+y, -x, z'
'-x, -y, z+1/2'
'y, -x+y, z+1/2'
'x-y, x, z+1/2'

loop_
_atom_site_label
_atom_site_type_symbol
_atom_site_fract_x
_atom_site_fract_y
_atom_site_fract_z
_atom_site_U_iso_or_equiv
_atom_site_adp_type
_atom_site_occupancy
_atom_site_symmetry_multiplicity
_atom_site_calc_flag
_atom_site_refinement_flags
_atom_site_disorder_assembly
_atom_site_disorder_group
B0 B -0.0012(7) 0.6659(7) 0.825(2) 0.040(3) Uiso 1 1 d . . .
N11 N 0.0523(4) 0.7101(5) 0.8387(11) 0.052(3) Uiso 1 1 d . A .
H11Z H 0.0557 0.7417 0.8368 0.077 Uiso 1 1 calc R . .
B11 B 0.0992(6) 0.7086(7) 0.8549(15) 0.046(4) Uiso 1 1 d . . .
H11 H 0.0961 0.6748 0.8579 0.069 Uiso 1 1 calc R A .
N12 N 0.1511(4) 0.7531(4) 0.8672(10) 0.0402(10) Uiso 1 1 d . A .
Si11 Si 0.15794(15) 0.81609(15) 0.8537(6) 0.0458(12) Uani 1 1 d . . .
C111 C 0.2283(7) 0.8706(7) 0.8555(19) 0.0941(12) Uiso 1 1 d . A .
H11B H 0.2488 0.8628 0.8128 0.141 Uiso 1 1 calc R . .
H11C H 0.2427 0.8738 0.9158 0.141 Uiso 1 1 calc R . .
H11D H 0.2300 0.9038 0.8387 0.141 Uiso 1 1 calc R . .
C112 C 0.1334(8) 0.8219(8) 0.7447(17) 0.0941(12) Uiso 1 1 d . A .
H11E H 0.0990 0.7907 0.7338 0.141 Uiso 1 1 calc R . .
H11F H 0.1581 0.8247 0.6980 0.141 Uiso 1 1 calc R . .
H11G H 0.1299 0.8534 0.7438 0.141 Uiso 1 1 calc R . .
C113 C 0.1238(8) 0.8288(8) 0.9449(17) 0.0941(12) Uiso 1 1 d . A .
H11H H 0.0870 0.8157 0.9280 0.141 Uiso 1 1 calc R . .
H11I H 0.1410 0.8668 0.9560 0.141 Uiso 1 1 calc R . .
H11J H 0.1251 0.8109 0.9993 0.141 Uiso 1 1 calc R . .
Si14 Si 0.20251(14) 0.74367(14) 0.9006(6) 0.0414(11) Uani 1 1 d D . .
C115 C 0.2256(7) 0.7768(6) 1.0102(12) 0.080(5) Uiso 1 1 d D A .
H11K H 0.2436 0.8150 1.0018 0.120 Uiso 1 1 calc R . .
H11L H 0.2501 0.7670 1.0366 0.120 Uiso 1 1 calc R . .
H11M H 0.1955 0.7658 1.0502 0.120 Uiso 1 1 calc R . .
C116 C 0.1798(6) 0.6737(4) 0.9274(12) 0.062(4) Uiso 1 1 d D A .
H11N H 0.1692 0.6529 0.8722 0.094 Uiso 1 1 calc R . .
H11O H 0.1497 0.6603 0.9683 0.094 Uiso 1 1 calc R . .
H11P H 0.2084 0.6711 0.9559 0.094 Uiso 1 1 calc R . .
N13 N 0.2530(4) 0.7671(4) 0.8212(10) 0.0402(10) Uiso 1 1 d . A .
Si12 Si 0.31918(16) 0.79795(17) 0.8589(6) 0.0729(18) Uani 1 1 d . . .
C121 C 0.3670(7) 0.8202(7) 0.7607(15) 0.0941(12) Uiso 1 1 d . A .
H12A H 0.3607 0.7895 0.7252 0.141 Uiso 1 1 calc R . .
H12B H 0.4032 0.8381 0.7833 0.141 Uiso 1 1 calc R . .
H12C H 0.3617 0.8445 0.7231 0.141 Uiso 1 1 calc R . .
C122 C 0.3429(7) 0.8588(7) 0.9243(16) 0.0941(12) Uiso 1 1 d . A .
H12D H 0.3204 0.8518 0.9768 0.141 Uiso 1 1 calc R . .
H12E H 0.3418 0.8857 0.8871 0.141 Uiso 1 1 calc R . .
H12F H 0.3791 0.8713 0.9437 0.141 Uiso 1 1 calc R . .
C123 C 0.3290(7) 0.7502(7) 0.9215(15) 0.0941(12) Uiso 1 1 d . A .
H12G H 0.3032 0.7355 0.9701 0.141 Uiso 1 1 calc R . .
H12H H 0.3646 0.7675 0.9466 0.141 Uiso 1 1 calc R . .
H12I H 0.3244 0.7218 0.8814 0.141 Uiso 1 1 calc R . .
Si13 Si 0.23943(18) 0.7445(2) 0.7136(6) 0.0764(16) Uani 1 1 d . . .
C131 C 0.2614(7) 0.7990(7) 0.6327(17) 0.0941(12) Uiso 1 1 d . A .
H13A H 0.2821 0.8326 0.6639 0.141 Uiso 1 1 calc R . .
H13B H 0.2306 0.7980 0.6050 0.141 Uiso 1 1 calc R . .
H13C H 0.2830 0.7954 0.5864 0.141 Uiso 1 1 calc R . .
C132 C 0.1665(7) 0.7074(7) 0.6873(17) 0.0941(12) Uiso 1 1 d . A .
H13D H 0.1521 0.6700 0.7012 0.141 Uiso 1 1 calc R . .
H13E H 0.1613 0.7113 0.6236 0.141 Uiso 1 1 calc R . .
H13F H 0.1486 0.7215 0.7234 0.141 Uiso 1 1 calc R . .
C133 C 0.2618(7) 0.6997(7) 0.6841(16) 0.0941(12) Uiso 1 1 d . A .
H13G H 0.2363 0.6643 0.7054 0.141 Uiso 1 1 calc R . .
H13H H 0.2961 0.7112 0.7119 0.141 Uiso 1 1 calc R . .
H13I H 0.2651 0.6991 0.6189 0.141 Uiso 1 1 calc R . .
N21 N -0.0095(4) 0.6146(4) 0.8128(10) 0.040(3) Uiso 1 1 d . A .
H21Z H 0.0188 0.6117 0.8187 0.060 Uiso 1 1 calc R . .
B21 B -0.0574(6) 0.5661(6) 0.7924(12) 0.035(4) Uiso 1 1 d . . .
H21 H -0.0885 0.5682 0.7849 0.053 Uiso 1 1 calc R A .
N22 N -0.0625(4) 0.5163(4) 0.7826(10) 0.0402(10) Uiso 1 1 d . A .
Si21 Si -0.00802(17) 0.50775(17) 0.8071(6) 0.0536(14) Uani 1 1 d . . .
C211 C 0.0426(7) 0.5424(8) 0.7145(17) 0.0941(12) Uiso 1 1 d . A .
H21B H 0.0484 0.5781 0.7063 0.141 Uiso 1 1 calc R . .
H21C H 0.0295 0.5227 0.6585 0.141 Uiso 1 1 calc R . .
H21D H 0.0758 0.5444 0.7312 0.141 Uiso 1 1 calc R . .
C212 C -0.0239(8) 0.4385(7) 0.8027(18) 0.0941(12) Uiso 1 1 d . A .
H21E H -0.0532 0.4174 0.8434 0.141 Uiso 1 1 calc R . .
H21F H 0.0070 0.4362 0.8209 0.141 Uiso 1 1 calc R . .
H21G H -0.0339 0.4252 0.7415 0.141 Uiso 1 1 calc R . .
C213 C 0.0211(8) 0.5337(8) 0.9175(17) 0.0941(12) Uiso 1 1 d . A .
H21H H -0.0068 0.5213 0.9626 0.141 Uiso 1 1 calc R . .
H21I H 0.0401 0.5722 0.9158 0.141 Uiso 1 1 calc R . .
H21J H 0.0456 0.5213 0.9329 0.141 Uiso 1 1 calc R . .
Si24 Si -0.12254(14) 0.46514(14) 0.7420(6) 0.0405(10) Uani 1 1 d D . .
C215 C -0.1083(6) 0.4465(6) 0.6326(11) 0.067(4) Uiso 1 1 d D A .
H21K H -0.0837 0.4334 0.6404 0.100 Uiso 1 1 calc R . .
H21L H -0.0926 0.4773 0.5931 0.100 Uiso 1 1 calc R . .
H21M H -0.1410 0.4189 0.6060 0.100 Uiso 1 1 calc R . .
C216 C -0.1705(6) 0.4876(6) 0.7197(14) 0.073(5) Uiso 1 1 d D A .
H21N H -0.1836 0.4931 0.7766 0.110 Uiso 1 1 calc R . .
H21O H -0.2000 0.4608 0.6846 0.110 Uiso 1 1 calc R . .
H21P H -0.1531 0.5207 0.6860 0.110 Uiso 1 1 calc R . .
N23 N -0.1524(4) 0.4129(4) 0.8149(11) 0.0402(10) Uiso 1 1 d . A .
Si22 Si -0.18638(18) 0.34719(16) 0.7795(7) 0.0696(16) Uani 1 1 d . . .
C221 C -0.2439(7) 0.3351(7) 0.6980(15) 0.0941(12) Uiso 1 1 d . A .
H22A H -0.2704 0.3396 0.7307 0.141 Uiso 1 1 calc R . .
H22B H -0.2602 0.2992 0.6740 0.141 Uiso 1 1 calc R . .
H22C H -0.2300 0.3604 0.6486 0.141 Uiso 1 1 calc R . .
C222 C -0.2093(7) 0.2976(7) 0.8711(15) 0.0941(12) Uiso 1 1 d . A .
H22D H -0.1841 0.3113 0.9207 0.141 Uiso 1 1 calc R . .
H22E H -0.2119 0.2650 0.8486 0.141 Uiso 1 1 calc R . .
H22F H -0.2439 0.2905 0.8921 0.141 Uiso 1 1 calc R . .
C223 C -0.1448(7) 0.3271(7) 0.7138(17) 0.0941(12) Uiso 1 1 d . A .
H22G H -0.1199 0.3243 0.7540 0.141 Uiso 1 1 calc R . .
H22H H -0.1253 0.3535 0.6676 0.141 Uiso 1 1 calc R . .
H22I H -0.1674 0.2929 0.6854 0.141 Uiso 1 1 calc R . .
Si23 Si -0.16327(19) 0.42488(18) 0.9271(6) 0.0729(16) Uani 1 1 d . . .
C231 C -0.2369(6) 0.3957(7) 0.9386(16) 0.0941(12) Uiso 1 1 d . A .
H23A H -0.2477 0.4184 0.9082 0.141 Uiso 1 1 calc R . .
H23B H -0.2463 0.3929 1.0021 0.141 Uiso 1 1 calc R . .
H23C H -0.2550 0.3606 0.9113 0.141 Uiso 1 1 calc R . .
C232 C -0.1344(7) 0.4001(7) 1.0091(16) 0.0941(12) Uiso 1 1 d . A .
H23D H -0.0975 0.4268 1.0192 0.141 Uiso 1 1 calc R . .
H23E H -0.1364 0.3679 0.9863 0.141 Uiso 1 1 calc R . .
H23F H -0.1538 0.3926 1.0656 0.141 Uiso 1 1 calc R . .
C233 C -0.1366(7) 0.4957(7) 0.9509(17) 0.0941(12) Uiso 1 1 d . A .
H23G H -0.0981 0.5138 0.9510 0.141 Uiso 1 1 calc R . .
H23H H -0.1491 0.4997 1.0096 0.141 Uiso 1 1 calc R . .
H23I H -0.1486 0.5110 0.9048 0.141 Uiso 1 1 calc R . .
N31 N -0.0427(4) 0.6763(4) 0.8186(10) 0.0402(10) Uiso 0.46 1 d P A 1
H31Y H -0.0716 0.6525 0.7919 0.060 Uiso 0.46 1 calc PR A 1
B31 B -0.0427(15) 0.7237(15) 0.853(3) 0.0505(8) Uiso 0.46 1 d P A 1
H31 H -0.0094 0.7527 0.8684 0.076 Uiso 0.46 1 calc PR A 1
N32 N -0.0891(8) 0.7310(8) 0.8655(19) 0.0402(10) Uiso 0.46 1 d P A 1
Si1 Si -0.1506(4) 0.6748(4) 0.8422(9) 0.0505(8) Uiso 0.46 1 d P A 1
C11 C -0.1539(12) 0.6545(12) 0.732(3) 0.0505(8) Uiso 0.46 1 d P A 1
H11Q H -0.1271 0.6444 0.7217 0.076 Uiso 0.46 1 calc PR A 1
H11R H -0.1475 0.6834 0.6913 0.076 Uiso 0.46 1 calc PR A 1
H11S H -0.1888 0.6242 0.7199 0.076 Uiso 0.46 1 calc PR A 1
C12 C -0.1696(11) 0.6211(11) 0.901(2) 0.0505(8) Uiso 0.46 1 d P A 1
H12J H -0.1417 0.6121 0.9014 0.076 Uiso 0.46 1 calc PR A 1
H12K H -0.2015 0.5921 0.8746 0.076 Uiso 0.46 1 calc PR A 1
H12L H -0.1770 0.6270 0.9627 0.076 Uiso 0.46 1 calc PR A 1
C13 C -0.2056(12) 0.6914(12) 0.843(2) 0.0505(8) Uiso 0.46 1 d P A 1
H13J H -0.1963 0.7213 0.8029 0.076 Uiso 0.46 1 calc PR A 1
H13K H -0.2105 0.7006 0.9037 0.076 Uiso 0.46 1 calc PR A 1
H13L H -0.2384 0.6609 0.8222 0.076 Uiso 0.46 1 calc PR A 1
Si4 Si -0.0833(3) 0.7863(3) 0.9161(8) 0.0505(8) Uiso 0.46 1 d PD A 1
C45 C -0.0149(7) 0.8323(10) 0.951(2) 0.0505(8) Uiso 0.46 1 d PD A 1
H45A H 0.0076 0.8455 0.8976 0.076 Uiso 0.46 1 calc PR A 1
H45B H -0.0024 0.8139 0.9895 0.076 Uiso 0.46 1 calc PR A 1
H45C H -0.0136 0.8618 0.9835 0.076 Uiso 0.46 1 calc PR A 1
C46 C -0.1196(9) 0.7668(10) 1.0255(16) 0.0505(8) Uiso 0.46 1 d PD A 1
H46A H -0.1570 0.7420 1.0145 0.076 Uiso 0.46 1 calc PR A 1
H46B H -0.1159 0.7982 1.0556 0.076 Uiso 0.46 1 calc PR A 1
H46C H -0.1050 0.7501 1.0636 0.076 Uiso 0.46 1 calc PR A 1
N33 N -0.1066(14) 0.8142(13) 0.857(2) 0.0402(10) Uiso 0.46 1 d P A 1
Si2 Si -0.1380(3) 0.8499(3) 0.8789(6) 0.0505(8) Uiso 0.46 1 d PD A 1
C21 C -0.1918(7) 0.8082(9) 0.9516(14) 0.0941(12) Uiso 0.46 1 d PD A 1
H21Q H -0.1788 0.7958 1.0009 0.141 Uiso 0.46 1 calc PR A 1
H21R H -0.2183 0.7779 0.9176 0.141 Uiso 0.46 1 calc PR A 1
H21S H -0.2077 0.8281 0.9757 0.141 Uiso 0.46 1 calc PR A 1
C22 C -0.0888(8) 0.9057(7) 0.9403(16) 0.0941(12) Uiso 0.46 1 d PD A 1
H22J H -0.0765 0.8934 0.9908 0.141 Uiso 0.46 1 calc PR A 1
H22K H -0.1041 0.9265 0.9628 0.141 Uiso 0.46 1 calc PR A 1
H22L H -0.0591 0.9275 0.9008 0.141 Uiso 0.46 1 calc PR A 1
C23 C -0.1615(10) 0.8718(11) 0.7865(12) 0.0941(12) Uiso 0.46 1 d PD A 1
H23J H -0.1319 0.8950 0.7478 0.141 Uiso 0.46 1 calc PR A 1
H23K H -0.1784 0.8911 0.8093 0.141 Uiso 0.46 1 calc PR A 1
H23L H -0.1872 0.8413 0.7519 0.141 Uiso 0.46 1 calc PR A 1
Si3 Si -0.0771(3) 0.8355(3) 0.7315(8) 0.0505(8) Uiso 0.46 1 d PD A 1
C31 C -0.1320(7) 0.8085(9) 0.6554(17) 0.0941(12) Uiso 0.46 1 d PD A 1
H31B H -0.1190 0.8177 0.5938 0.141 Uiso 0.46 1 calc PR A 1
H31C H -0.1548 0.8231 0.6691 0.141 Uiso 0.46 1 calc PR A 1
H31D H -0.1520 0.7702 0.6618 0.141 Uiso 0.46 1 calc PR A 1
C32 C -0.0380(8) 0.9056(3) 0.717(2) 0.0941(12) Uiso 0.46 1 d PD A 1
H32A H -0.0242 0.9134 0.6555 0.141 Uiso 0.46 1 calc PR A 1
H32B H -0.0087 0.9200 0.7593 0.141 Uiso 0.46 1 calc PR A 1
H32C H -0.0599 0.9216 0.7271 0.141 Uiso 0.46 1 calc PR A 1
C33 C -0.0374(9) 0.8054(10) 0.713(2) 0.0941(12) Uiso 0.46 1 d PD A 1
H33A H -0.0222 0.8143 0.6525 0.141 Uiso 0.46 1 calc PR A 1
H33B H -0.0593 0.7672 0.7183 0.141 Uiso 0.46 1 calc PR A 1
H33C H -0.0091 0.8185 0.7571 0.141 Uiso 0.46 1 calc PR A 1
N31' N -0.0427(4) 0.6763(4) 0.8186(10) 0.0402(10) Uiso 0.54 1 d P A 2
H31Z H -0.0744 0.6495 0.8284 0.060 Uiso 0.54 1 calc PR A 2
B31' B -0.0402(13) 0.7244(13) 0.799(3) 0.0505(8) Uiso 0.54 1 d P A 2
H31' H -0.0068 0.7540 0.7856 0.076 Uiso 0.54 1 calc PR A 2
N32' N -0.0863(7) 0.7312(8) 0.7969(15) 0.0402(10) Uiso 0.54 1 d P A 2
Si1' Si -0.1502(4) 0.6751(4) 0.8061(8) 0.0505(8) Uiso 0.54 1 d P A 2
C11' C -0.1598(10) 0.6325(10) 0.708(2) 0.0505(8) Uiso 0.54 1 d P A 2
H11T H -0.1558 0.6523 0.6530 0.076 Uiso 0.54 1 calc PR A 2
H11U H -0.1952 0.6016 0.7103 0.076 Uiso 0.54 1 calc PR A 2
H11V H -0.1335 0.6212 0.7094 0.076 Uiso 0.54 1 calc PR A 2
C12' C -0.1579(11) 0.6382(10) 0.927(2) 0.0505(8) Uiso 0.54 1 d P A 2
H12M H -0.1306 0.6284 0.9326 0.076 Uiso 0.54 1 calc PR A 2
H12N H -0.1927 0.6066 0.9310 0.076 Uiso 0.54 1 calc PR A 2
H12O H -0.1539 0.6623 0.9762 0.076 Uiso 0.54 1 calc PR A 2
C13' C -0.2035(11) 0.6929(11) 0.799(2) 0.0505(8) Uiso 0.54 1 d P A 2
H13M H -0.1994 0.7123 0.7433 0.076 Uiso 0.54 1 calc PR A 2
H13N H -0.2007 0.7150 0.8502 0.076 Uiso 0.54 1 calc PR A 2
H13O H -0.2380 0.6608 0.7995 0.076 Uiso 0.54 1 calc PR A 2
Si4' Si -0.0760(3) 0.7942(3) 0.7707(8) 0.0505(8) Uiso 0.54 1 d PD A 2
C45' C -0.0026(6) 0.8413(8) 0.7554(18) 0.0505(8) Uiso 0.54 1 d PD A 2
H45D H 0.0155 0.8457 0.8125 0.076 Uiso 0.54 1 calc PR A 2
H45E H 0.0032 0.8754 0.7348 0.076 Uiso 0.54 1 calc PR A 2
H45F H 0.0113 0.8269 0.7108 0.076 Uiso 0.54 1 calc PR A 2
C46' C -0.1021(8) 0.7903(9) 0.6564(14) 0.0505(8) Uiso 0.54 1 d PD A 2
H46D H -0.1404 0.7670 0.6567 0.076 Uiso 0.54 1 calc PR A 2
H46E H -0.0861 0.7764 0.6152 0.076 Uiso 0.54 1 calc PR A 2
H46F H -0.0938 0.8256 0.6368 0.076 Uiso 0.54 1 calc PR A 2
N33' N -0.1026(13) 0.8198(12) 0.838(2) 0.0402(10) Uiso 0.54 1 d P A 2
Si2' Si -0.0846(3) 0.8203(3) 0.9615(7) 0.0505(8) Uiso 0.54 1 d PD A 2
C21' C -0.1464(6) 0.7846(7) 1.0279(18) 0.0941(12) Uiso 0.54 1 d PD A 2
H21T H -0.1378 0.7858 1.0915 0.141 Uiso 0.54 1 calc PR A 2
H21U H -0.1663 0.7479 1.0081 0.141 Uiso 0.54 1 calc PR A 2
H21V H -0.1678 0.8014 1.0189 0.141 Uiso 0.54 1 calc PR A 2
C22' C -0.0445(7) 0.7877(7) 0.977(2) 0.0941(12) Uiso 0.54 1 d PD A 2
H22M H -0.0349 0.7894 1.0402 0.141 Uiso 0.54 1 calc PR A 2
H22N H -0.0125 0.8058 0.9406 0.141 Uiso 0.54 1 calc PR A 2
H22O H -0.0651 0.7508 0.9582 0.141 Uiso 0.54 1 calc PR A 2
C23' C -0.0463(7) 0.8898(5) 1.000(2) 0.0941(12) Uiso 0.54 1 d PD A 2
H23M H -0.0372 0.8905 1.0637 0.141 Uiso 0.54 1 calc PR A 2
H23N H -0.0676 0.9068 0.9932 0.141 Uiso 0.54 1 calc PR A 2
H23O H -0.0141 0.9087 0.9649 0.141 Uiso 0.54 1 calc PR A 2
Si3' Si -0.1312(3) 0.8557(3) 0.8167(5) 0.0505(8) Uiso 0.54 1 d PD A 2
C31' C -0.1901(6) 0.8166(9) 0.7449(13) 0.0941(12) Uiso 0.54 1 d PD A 2
H31F H -0.1797 0.8054 0.6906 0.141 Uiso 0.54 1 calc PR A 2
H31G H -0.2057 0.8382 0.7284 0.141 Uiso 0.54 1 calc PR A 2
H31H H -0.2161 0.7855 0.7779 0.141 Uiso 0.54 1 calc PR A 2
C32' C -0.0828(8) 0.9159(6) 0.7551(14) 0.0941(12) Uiso 0.54 1 d PD A 2
H32D H -0.0718 0.9056 0.7003 0.141 Uiso 0.54 1 calc PR A 2
H32E H -0.0520 0.9367 0.7930 0.141 Uiso 0.54 1 calc PR A 2
H32F H -0.0991 0.9369 0.7395 0.141 Uiso 0.54 1 calc PR A 2
C33' C -0.1515(9) 0.8753(9) 0.9214(9) 0.0941(12) Uiso 0.54 1 d PD A 2
H33D H -0.1204 0.8967 0.9585 0.141 Uiso 0.54 1 calc PR A 2
H33E H -0.1762 0.8437 0.9546 0.141 Uiso 0.54 1 calc PR A 2
H33F H -0.1684 0.8958 0.9063 0.141 Uiso 0.54 1 calc PR A 2
O51 O -0.0398(11) 0.6391(13) 0.575(3) 0.165(6) Uiso 0.50 1 d PD . .
C52 C -0.0050(16) 0.6932(14) 0.590(4) 0.165(6) Uiso 0.50 1 d PD . .
H52A H -0.0184 0.7142 0.5599 0.198 Uiso 0.50 1 calc PR . .
H52B H -0.0025 0.7009 0.6551 0.198 Uiso 0.50 1 calc PR . .
C53 C 0.0434(14) 0.7063(13) 0.557(5) 0.165(6) Uiso 0.50 1 d PD . .
H53A H 0.0701 0.7216 0.6053 0.198 Uiso 0.50 1 calc PR . .
H53B H 0.0533 0.7327 0.5089 0.198 Uiso 0.50 1 calc PR . .
C54 C 0.0411(15) 0.6609(18) 0.524(4) 0.165(6) Uiso 0.50 1 d PD . .
H54A H 0.0493 0.6648 0.4592 0.198 Uiso 0.50 1 calc PR . .
H54B H 0.0670 0.6543 0.5551 0.198 Uiso 0.50 1 calc PR . .
C55 C -0.0094(17) 0.6193(13) 0.538(5) 0.165(6) Uiso 0.50 1 d PD . .
H55A H -0.0084 0.5934 0.5794 0.198 Uiso 0.50 1 calc PR . .
H55B H -0.0250 0.6014 0.4808 0.198 Uiso 0.50 1 calc PR . .
O61 O -0.0429(10) 0.3073(12) 0.603(3) 0.165(6) Uiso 0.50 1 d PD . .
C62 C -0.0042(15) 0.2929(12) 0.601(4) 0.165(6) Uiso 0.50 1 d PD . .
H62A H -0.0126 0.2647 0.6457 0.198 Uiso 0.50 1 calc PR . .
H62B H -0.0024 0.2797 0.5414 0.198 Uiso 0.50 1 calc PR . .
C63 C 0.0434(13) 0.3371(16) 0.622(5) 0.165(6) Uiso 0.50 1 d PD . .
H63A H 0.0696 0.3440 0.5750 0.198 Uiso 0.50 1 calc PR . .
H63B H 0.0571 0.3317 0.6797 0.198 Uiso 0.50 1 calc PR . .
C64 C 0.0346(14) 0.3799(13) 0.630(4) 0.165(6) Uiso 0.50 1 d PD . .
H64A H 0.0363 0.3904 0.6932 0.198 Uiso 0.50 1 calc PR . .
H64B H 0.0614 0.4105 0.5955 0.198 Uiso 0.50 1 calc PR . .
C65 C -0.0155(15) 0.3625(13) 0.595(5) 0.165(6) Uiso 0.50 1 d PD . .
H65A H -0.0131 0.3729 0.5312 0.198 Uiso 0.50 1 calc PR . .
H65B H -0.0336 0.3778 0.6286 0.198 Uiso 0.50 1 calc PR . .

loop_
_atom_site_aniso_label
_atom_site_aniso_U_11
_atom_site_aniso_U_22
_atom_site_aniso_U_33
_atom_site_aniso_U_23
_atom_site_aniso_U_13
_atom_site_aniso_U_12
Si11 0.035(2) 0.031(2) 0.072(3) -0.013(2) -0.011(2) 0.0172(17)
Si14 0.0303(19) 0.038(2) 0.059(3) 0.007(2) -0.0019(19) 0.0195(16)
Si12 0.032(2) 0.064(3) 0.116(5) 0.004(3) -0.007(3) 0.018(2)
Si13 0.058(3) 0.096(4) 0.063(4) -0.021(3) 0.010(3) 0.030(3)
Si21 0.035(2) 0.043(2) 0.089(4) -0.005(2) -0.016(2) 0.025(2)
Si24 0.041(2) 0.036(2) 0.041(2) -0.0006(18) -0.0022(19) 0.0160(17)
Si22 0.056(3) 0.024(2) 0.108(4) -0.004(2) -0.010(3) 0.0045(19)
Si23 0.083(3) 0.065(3) 0.067(4) 0.010(3) 0.037(3) 0.034(3)

loop_
_atom_type_symbol
_atom_type_description
_atom_type_scat_dispersion_real
_atom_type_scat_dispersion_imag
_atom_type_scat_source
C C 0.0033 0.0016 'International Tables Vol C Tables 4.2.6.8 and 6.1.1.4'
H H 0.0000 0.0000 'International Tables Vol C Tables 4.2.6.8 and 6.1.1.4'
B B 0.0013 0.0007 'International Tables Vol C Tables 4.2.6.8 and 6.1.1.4'
N N 0.0061 0.0033 'International Tables Vol C Tables 4.2.6.8 and 6.1.1.4'
Si Si 0.0817 0.0704 'International Tables Vol C Tables 4.2.6.8 and 6.1.1.4'
O O 0.0106 0.0060 'International Tables Vol C Tables 4.2.6.8 and 6.1.1.4'

loop_
_geom_angle_atom_site_label_1
_geom_angle_atom_site_label_2
_geom_angle_atom_site_label_3
_geom_angle
N31 B0 N21 121.3(15)
N31 B0 N11 118.7(14)
N21 B0 N11 119.9(15)
B11 N11 B0 128.5(13)
B11 N11 H11Z 115.8
B0 N11 H11Z 115.8
N11 B11 N12 126.6(14)
N11 B11 H11 116.7
N12 B11 H11 116.7
B11 N12 Si14 120.0(10)
B11 N12 Si11 116.8(10)
Si14 N12 Si11 123.1(6)
N12 Si11 C112 110.8(8)
N12 Si11 C113 109.9(8)
C112 Si11 C113 111.2(9)
N12 Si11 C111 113.1(7)
C112 Si11 C111 104.5(11)
C113 Si11 C111 107.2(10)
Si11 C111 H11B 109.5
Si11 C111 H11C 109.5
H11B C111 H11C 109.5
Si11 C111 H11D 109.5
H11B C111 H11D 109.5
H11C C111 H11D 109.5
Si11 C112 H11E 109.5
Si11 C112 H11F 109.5
H11E C112 H11F 109.5
Si11 C112 H11G 109.5
H11E C112 H11G 109.5
H11F C112 H11G 109.5
Si11 C113 H11H 109.5
Si11 C113 H11I 109.5
H11H C113 H11I 109.5
Si11 C113 H11J 109.5
H11H C113 H11J 109.5
H11I C113 H11J 109.5
N12 Si14 N13 112.0(6)
N12 Si14 C115 106.9(7)
N13 Si14 C115 112.2(7)
N12 Si14 C116 112.2(6)
N13 Si14 C116 110.3(6)
C115 Si14 C116 103.0(7)
Si14 C115 H11K 109.5
Si14 C115 H11L 109.5
H11K C115 H11L 109.5
Si14 C115 H11M 109.5
H11K C115 H11M 109.5
H11L C115 H11M 109.5
Si14 C116 H11N 109.5
Si14 C116 H11O 109.5
H11N C116 H11O 109.5
Si14 C116 H11P 109.5
H11N C116 H11P 109.5
H11O C116 H11P 109.5
Si13 N13 Si14 120.0(7)
Si13 N13 Si12 118.6(7)
Si14 N13 Si12 118.8(8)
N13 Si12 C123 108.9(7)
N13 Si12 C122 116.7(7)
C123 Si12 C122 110.2(10)
N13 Si12 C121 111.2(8)
C123 Si12 C121 106.7(8)
C122 Si12 C121 102.7(9)
Si12 C121 H12A 109.5
Si12 C121 H12B 109.5
H12A C121 H12B 109.5
Si12 C121 H12C 109.5
H12A C121 H12C 109.5
H12B C121 H12C 109.5
Si12 C122 H12D 109.5
Si12 C122 H12E 109.5
H12D C122 H12E 109.5
Si12 C122 H12F 109.5
H12D C122 H12F 109.5
H12E C122 H12F 109.5
Si12 C123 H12G 109.5
Si12 C123 H12H 109.5
H12G C123 H12H 109.5
Si12 C123 H12I 109.5
H12G C123 H12I 109.5
H12H C123 H12I 109.5
N13 Si13 C133 114.6(9)
N13 Si13 C131 111.6(9)
C133 Si13 C131 112.2(10)
N13 Si13 C132 113.3(9)
C133 Si13 C132 104.4(8)
C131 Si13 C132 99.6(9)
Si13 C131 H13A 109.5
Si13 C131 H13B 109.5
H13A C131 H13B 109.5
Si13 C131 H13C 109.5
H13A C131 H13C 109.5
H13B C131 H13C 109.5
Si13 C132 H13D 109.5
Si13 C132 H13E 109.5
H13D C132 H13E 109.5
Si13 C132 H13F 109.5
H13D C132 H13F 109.5
H13E C132 H13F 109.5
Si13 C133 H13G 109.5
Si13 C133 H13H 109.5
H13G C133 H13H 109.5
Si13 C133 H13I 109.5
H13G C133 H13I 109.5
H13H C133 H13I 109.5
B0 N21 B21 129.8(13)
B0 N21 H21Z 115.1
B21 N21 H21Z 115.1
N22 B21 N21 126.3(13)
N22 B21 H21 116.8
N21 B21 H21 116.8
B21 N22 Si24 117.8(9)
B21 N22 Si21 119.5(9)
Si24 N22 Si21 122.7(6)
N22 Si21 C213 113.0(8)
N22 Si21 C212 113.5(8)
C213 Si21 C212 107.2(11)
N22 Si21 C211 106.9(8)
C213 Si21 C211 110.6(9)
C212 Si21 C211 105.2(9)
Si21 C211 H21B 109.5
Si21 C211 H21C 109.5
H21B C211 H21C 109.5
Si21 C211 H21D 109.5
H21B C211 H21D 109.5
H21C C211 H21D 109.5
Si21 C212 H21E 109.5
Si21 C212 H21F 109.5
H21E C212 H21F 109.5
Si21 C212 H21G 109.5
H21E C212 H21G 109.5
H21F C212 H21G 109.5
Si21 C213 H21H 109.5
Si21 C213 H21I 109.5
H21H C213 H21I 109.5
Si21 C213 H21J 109.5
H21H C213 H21J 109.5
H21I C213 H21J 109.5
N23 Si24 N22 112.9(6)
N23 Si24 C215 112.9(7)
N22 Si24 C215 106.4(7)
N23 Si24 C216 106.9(7)
N22 Si24 C216 111.9(6)
C215 Si24 C216 105.7(7)
Si24 C215 H21K 109.5
Si24 C215 H21L 109.5
H21K C215 H21L 109.5
Si24 C215 H21M 109.5
H21K C215 H21M 109.5
H21L C215 H21M 109.5
Si24 C216 H21N 109.5
Si24 C216 H21O 109.5
H21N C216 H21O 109.5
Si24 C216 H21P 109.5
H21N C216 H21P 109.5
H21O C216 H21P 109.5
Si24 N23 Si22 123.0(8)
Si24 N23 Si23 119.0(7)
Si22 N23 Si23 116.3(7)
N23 Si22 C222 115.0(8)
N23 Si22 C223 113.7(8)
C222 Si22 C223 100.2(9)
N23 Si22 C221 110.6(7)
C222 Si22 C221 111.9(9)
C223 Si22 C221 104.7(10)
Si22 C221 H22A 109.5
Si22 C221 H22B 109.5
H22A C221 H22B 109.5
Si22 C221 H22C 109.5
H22A C221 H22C 109.5
H22B C221 H22C 109.5
Si22 C222 H22D 109.5
Si22 C222 H22E 109.5
H22D C222 H22E 109.5
Si22 C222 H22F 109.5
H22D C222 H22F 109.5
H22E C222 H22F 109.5
Si22 C223 H22G 109.5
Si22 C223 H22H 109.5
H22G C223 H22H 109.5
Si22 C223 H22I 109.5
H22G C223 H22I 109.5
H22H C223 H22I 109.5
N23 Si23 C232 112.8(8)
N23 Si23 C233 112.7(9)
C232 Si23 C233 107.3(10)
N23 Si23 C231 105.9(8)
C232 Si23 C231 114.2(9)
C233 Si23 C231 103.7(8)
Si23 C231 H23A 109.5
Si23 C231 H23B 109.5
H23A C231 H23B 109.5
Si23 C231 H23C 109.5
H23A C231 H23C 109.5
H23B C231 H23C 109.5
Si23 C232 H23D 109.5
Si23 C232 H23E 109.5
H23D C232 H23E 109.5
Si23 C232 H23F 109.5
H23D C232 H23F 109.5
H23E C232 H23F 109.5
Si23 C233 H23G 109.5
Si23 C233 H23H 109.5
H23G C233 H23H 109.5
Si23 C233 H23I 109.5
H23G C233 H23I 109.5
H23H C233 H23I 109.5
B0 N31 B31 126.2(19)
B0 N31 H31Y 116.9
B31 N31 H31Y 116.9
N31 B31 N32 127(3)
N31 B31 H31 116.3
N32 B31 H31 116.3
B31 N32 Si4 122(2)
B31 N32 Si1 115(2)
Si4 N32 Si1 122.6(13)
C12 Si1 C11 104.3(16)
C12 Si1 N32 119.2(15)
C11 Si1 N32 111.2(15)
C12 Si1 C13 108.6(15)
C11 Si1 C13 100.6(16)
N32 Si1 C13 111.2(13)
Si1 C11 H11Q 109.5
Si1 C11 H11R 109.5
H11Q C11 H11R 109.5
Si1 C11 H11S 109.5
H11Q C11 H11S 109.5
H11R C11 H11S 109.5
Si1 C12 H12J 109.5
Si1 C12 H12K 109.5
H12J C12 H12K 109.5
Si1 C12 H12L 109.5
H12J C12 H12L 109.5
H12K C12 H12L 109.5
Si1 C13 H13J 109.5
Si1 C13 H13K 109.5
H13J C13 H13K 109.5
Si1 C13 H13L 109.5
H13J C13 H13L 109.5
H13K C13 H13L 109.5
N33 Si4 N32 112.6(17)
N33 Si4 C45 111.9(16)
N32 Si4 C45 111.7(12)
N33 Si4 C46 108.4(15)
N32 Si4 C46 108.8(13)
C45 Si4 C46 102.9(11)
Si4 C45 H45A 109.5
Si4 C45 H45B 109.5
H45A C45 H45B 109.5
Si4 C45 H45C 109.5
H45A C45 H45C 109.5
H45B C45 H45C 109.5
Si4 C46 H46A 109.5
Si4 C46 H46B 109.5
H46A C46 H46B 109.5
Si4 C46 H46C 109.5
H46A C46 H46C 109.5
H46B C46 H46C 109.5
Si4 N33 Si2 135(2)
Si4 N33 Si3 116.5(19)
Si2 N33 Si3 105.1(15)
N33 Si2 C22 102.6(16)
N33 Si2 C21 104.6(14)
C22 Si2 C21 110.02(9)
N33 Si2 C23 119.2(16)
C22 Si2 C23 110.02(9)
C21 Si2 C23 110.01(9)
Si2 C21 H21Q 109.5
Si2 C21 H21R 109.5
H21Q C21 H21R 109.5
Si2 C21 H21S 109.5
H21Q C21 H21S 109.5
H21R C21 H21S 109.5
Si2 C22 H22J 109.5
Si2 C22 H22K 109.5
H22J C22 H22K 109.5
Si2 C22 H22L 109.5
H22J C22 H22L 109.5
H22K C22 H22L 109.5
Si2 C23 H23J 109.5
Si2 C23 H23K 109.5
H23J C23 H23K 109.5
Si2 C23 H23L 109.5
H23J C23 H23L 109.5
H23K C23 H23L 109.5
C32 Si3 C33 110.05(9)
C32 Si3 C31 110.05(9)
C33 Si3 C31 110.04(9)
C32 Si3 N33 113.2(15)
C33 Si3 N33 106.0(15)
C31 Si3 N33 107.4(14)
Si3 C31 H31B 109.5
Si3 C31 H31C 109.5
H31B C31 H31C 109.5
Si3 C31 H31D 109.5
H31B C31 H31D 109.5
H31C C31 H31D 109.5
Si3 C32 H32A 109.5
Si3 C32 H32B 109.5
H32A C32 H32B 109.5
Si3 C32 H32C 109.5
H32A C32 H32C 109.5
H32B C32 H32C 109.5
Si3 C33 H33A 109.5
Si3 C33 H33B 109.5
H33A C33 H33B 109.5
Si3 C33 H33C 109.5
H33A C33 H33C 109.5
H33B C33 H33C 109.5
N32' B31' H31' 118.3
B31' N32' Si4' 117.5(17)
B31' N32' Si1' 119.5(18)
Si4' N32' Si1' 122.5(11)
N32' Si1' C11' 107.3(12)
N32' Si1' C13' 112.1(12)
C11' Si1' C13' 106.0(13)
N32' Si1' C12' 109.9(11)
C11' Si1' C12' 113.6(12)
C13' Si1' C12' 107.9(13)
Si1' C11' H11T 109.5
Si1' C11' H11U 109.5
H11T C11' H11U 109.5
Si1' C11' H11V 109.5
H11T C11' H11V 109.5
H11U C11' H11V 109.5
Si1' C12' H12M 109.5
Si1' C12' H12N 109.5
H12M C12' H12N 109.5
Si1' C12' H12O 109.5
H12M C12' H12O 109.5
H12N C12' H12O 109.5
Si1' C13' H13M 109.5
Si1' C13' H13N 109.5
H13M C13' H13N 109.5
Si1' C13' H13O 109.5
H13M C13' H13O 109.5
H13N C13' H13O 109.5
N33' Si4' N32' 117.9(12)
N33' Si4' C46' 107.9(14)
N32' Si4' C46' 107.0(11)
N33' Si4' C45' 111.3(14)
N32' Si4' C45' 109.1(10)
C46' Si4' C45' 102.6(10)
Si4' C45' H45D 109.5
Si4' C45' H45E 109.5
H45D C45' H45E 109.5
Si4' C45' H45F 109.5
H45D C45' H45F 109.5
H45E C45' H45F 109.5
Si4' C46' H46D 109.5
Si4' C46' H46E 109.5
H46D C46' H46E 109.5
Si4' C46' H46F 109.5
H46D C46' H46F 109.5
H46E C46' H46F 109.5
Si4' N33' Si3' 132(2)
Si4' N33' Si2' 113.1(18)
Si3' N33' Si2' 113.4(19)
C23' Si2' C22' 109.46(9)
C23' Si2' C21' 109.47(8)
C22' Si2' C21' 109.46(9)
C23' Si2' N33' 108.8(14)
C22' Si2' N33' 110.9(14)
C21' Si2' N33' 108.7(14)
Si2' C21' H21T 109.5
Si2' C21' H21U 109.5
H21T C21' H21U 109.5
Si2' C21' H21V 109.5
H21T C21' H21V 109.5
H21U C21' H21V 109.5
Si2' C22' H22M 109.5
Si2' C22' H22N 109.5
H22M C22' H22N 109.5
Si2' C22' H22O 109.5
H22M C22' H22O 109.5
H22N C22' H22O 109.5
Si2' C23' H23M 109.5
Si2' C23' H23N 109.5
H23M C23' H23N 109.5
Si2' C23' H23O 109.5
H23M C23' H23O 109.5
H23N C23' H23O 109.5
N33' Si3' C32' 107.7(13)
N33' Si3' C31' 108.7(15)
C32' Si3' C31' 109.44(8)
N33' Si3' C33' 112.1(15)
C32' Si3' C33' 109.43(8)
C31' Si3' C33' 109.43(9)
Si3' C31' H31F 109.5
Si3' C31' H31G 109.5
H31F C31' H31G 109.5
Si3' C31' H31H 109.5
H31F C31' H31H 109.5
H31G C31' H31H 109.5
Si3' C32' H32D 109.5
Si3' C32' H32E 109.5
H32D C32' H32E 109.5
Si3' C32' H32F 109.5
H32D C32' H32F 109.5
H32E C32' H32F 109.5
Si3' C33' H33D 109.5
Si3' C33' H33E 109.5
H33D C33' H33E 109.5
Si3' C33' H33F 109.5
H33D C33' H33F 109.5
H33E C33' H33F 109.5
C55 O51 C52 106.1(11)
C53 C52 O51 109.0(12)
C53 C52 H52A 109.9
O51 C52 H52A 109.9
C53 C52 H52B 109.9
O51 C52 H52B 109.9
H52A C52 H52B 108.3
C52 C53 C54 108.3(11)
C52 C53 H53A 110.0
C54 C53 H53A 110.0
C52 C53 H53B 110.0
C54 C53 H53B 110.0
H53A C53 H53B 108.4
C55 C54 C53 107.9(11)
C55 C54 H54A 110.1
C53 C54 H54A 110.1
C55 C54 H54B 110.1
C53 C54 H54B 110.1
H54A C54 H54B 108.4
C54 C55 O51 108.5(11)
C54 C55 H55A 110.0
O51 C55 H55A 110.0
C54 C55 H55B 110.0
O51 C55 H55B 110.0
H55A C55 H55B 108.4
C62 O61 C65 105.2(15)
C63 C62 O61 107.8(13)
C63 C62 H62A 110.1
O61 C62 H62A 110.1
C63 C62 H62B 110.1
O61 C62 H62B 110.1
H62A C62 H62B 108.5
C62 C63 C64 107.7(11)
C62 C63 H63A 110.2
C64 C63 H63A 110.2
C62 C63 H63B 110.2
C64 C63 H63B 110.2
H63A C63 H63B 108.5
C65 C64 C63 105.9(14)
C65 C64 H64A 110.6
C63 C64 H64A 110.6
C65 C64 H64B 110.6
C63 C64 H64B 110.6
H64A C64 H64B 108.7
C64 C65 O61 106.4(16)
C64 C65 H65A 110.5
O61 C65 H65A 110.5
C64 C65 H65B 110.5
O61 C65 H65B 110.5
H65A C65 H65B 108.6

loop_
_geom_bond_atom_site_label_1
_geom_bond_atom_site_label_2
_geom_bond_distance
B0 N31 1.40(2)
B0 N21 1.41(2)
B0 N11 1.47(2)
N11 B11 1.421(19)
N11 H11Z 0.8800
B11 N12 1.438(19)
B11 H11 0.9500
N12 Si14 1.738(12)
N12 Si11 1.767(11)
Si11 C112 1.82(2)
Si11 C113 1.84(2)
Si11 C111 1.876(18)
C111 H11B 0.9800
C111 H11C 0.9800
C111 H11D 0.9800
C112 H11E 0.9800
C112 H11F 0.9800
C112 H11G 0.9800
C113 H11H 0.9800
C113 H11I 0.9800
C113 H11J 0.9800
Si14 N13 1.748(13)
Si14 C115 1.850(13)
Si14 C116 1.858(11)
C115 H11K 0.9800
C115 H11L 0.9800
C115 H11M 0.9800
C116 H11N 0.9800
C116 H11O 0.9800
C116 H11P 0.9800
N13 Si13 1.709(14)
N13 Si12 1.776(12)
Si12 C123 1.824(18)
Si12 C122 1.839(19)
Si12 C121 1.91(2)
C121 H12A 0.9800
C121 H12B 0.9800
C121 H12C 0.9800
C122 H12D 0.9800
C122 H12E 0.9800
C122 H12F 0.9800
C123 H12G 0.9800
C123 H12H 0.9800
C123 H12I 0.9800
Si13 C133 1.794(17)
Si13 C131 1.84(2)
Si13 C132 1.894(18)
C131 H13A 0.9800
C131 H13B 0.9800
C131 H13C 0.9800
C132 H13D 0.9800
C132 H13E 0.9800
C132 H13F 0.9800
C133 H13G 0.9800
C133 H13H 0.9800
C133 H13I 0.9800
N21 B21 1.449(18)
N21 H21Z 0.8800
B21 N22 1.401(18)
B21 H21 0.9500
N22 Si24 1.754(12)
N22 Si21 1.776(11)
Si21 C213 1.84(2)
Si21 C212 1.85(2)
Si21 C211 1.91(2)
C211 H21B 0.9800
C211 H21C 0.9800
C211 H21D 0.9800
C212 H21E 0.9800
C212 H21F 0.9800
C212 H21G 0.9800
C213 H21H 0.9800
C213 H21I 0.9800
C213 H21J 0.9800
Si24 N23 1.720(13)
Si24 C215 1.837(13)
Si24 C216 1.858(12)
C215 H21K 0.9800
C215 H21L 0.9800
C215 H21M 0.9800
C216 H21N 0.9800
C216 H21O 0.9800
C216 H21P 0.9800
N23 Si22 1.753(12)
N23 Si23 1.774(14)
Si22 C222 1.86(2)
Si22 C223 1.88(2)
Si22 C221 1.966(19)
C221 H22A 0.9800
C221 H22B 0.9800
C221 H22C 0.9800
C222 H22D 0.9800
C222 H22E 0.9800
C222 H22F 0.9800
C223 H22G 0.9800
C223 H22H 0.9800
C223 H22I 0.9800
Si23 C232 1.83(2)
Si23 C233 1.852(18)
Si23 C231 1.893(16)
C231 H23A 0.9800
C231 H23B 0.9800
C231 H23C 0.9800
C232 H23D 0.9800
C232 H23E 0.9800
C232 H23F 0.9800
C233 H23G 0.9800
C233 H23H 0.9800
C233 H23I 0.9800
N31 B31 1.48(4)
N31 H31Y 0.8800
B31 N32 1.49(4)
B31 H31 0.9500
N32 Si4 1.72(2)
N32 Si1 1.77(2)
Si1 C12 1.64(3)
Si1 C11 1.74(4)
Si1 C13 1.91(3)
C11 H11Q 0.9800
C11 H11R 0.9800
C11 H11S 0.9800
C12 H12J 0.9800
C12 H12K 0.9800
C12 H12L 0.9800
C13 H13J 0.9800
C13 H13K 0.9800
C13 H13L 0.9800
Si4 N33 1.57(3)
Si4 C45 1.846(17)
Si4 C46 1.878(17)
C45 H45A 0.9800
C45 H45B 0.9800
C45 H45C 0.9800
C46 H46A 0.9800
C46 H46B 0.9800
C46 H46C 0.9800
N33 Si2 1.73(4)
N33 Si3 2.03(3)
Si2 C22 1.8003(10)
Si2 C21 1.8004(10)
Si2 C23 1.8004(10)
C21 H21Q 0.9800
C21 H21R 0.9800
C21 H21S 0.9800
C22 H22J 0.9800
C22 H22K 0.9800
C22 H22L 0.9800
C23 H23J 0.9800
C23 H23K 0.9800
C23 H23L 0.9800
Si3 C32 1.8000(11)
Si3 C33 1.8001(11)
Si3 C31 1.8001(11)
C31 H31B 0.9800
C31 H31C 0.9800
C31 H31D 0.9800
C32 H32A 0.9800
C32 H32B 0.9800
C32 H32C 0.9800
C33 H33A 0.9800
C33 H33B 0.9800
C33 H33C 0.9800
B31' N32' 1.46(4)
B31' H31' 0.9500
N32' Si4' 1.76(2)
N32' Si1' 1.78(2)
Si1' C11' 1.85(3)
Si1' C13' 1.88(3)
Si1' C12' 2.06(3)
C11' H11T 0.9800
C11' H11U 0.9800
C11' H11V 0.9800
C12' H12M 0.9800
C12' H12N 0.9800
C12' H12O 0.9800
C13' H13M 0.9800
C13' H13N 0.9800
C13' H13O 0.9800
Si4' N33' 1.66(4)
Si4' C46' 1.853(16)
Si4' C45' 1.903(15)
C45' H45D 0.9800
C45' H45E 0.9800
C45' H45F 0.9800
C46' H46D 0.9800
C46' H46E 0.9800
C46' H46F 0.9800
N33' Si3' 1.67(3)
N33' Si2' 1.92(3)
Si2' C23' 1.863(6)
Si2' C22' 1.864(6)
Si2' C21' 1.864(6)
C21' H21T 0.9800
C21' H21U 0.9800
C21' H21V 0.9800
C22' H22M 0.9800
C22' H22N 0.9800
C22' H22O 0.9800
C23' H23M 0.9800
C23' H23N 0.9800
C23' H23O 0.9800
Si3' C32' 1.864(6)
Si3' C31' 1.864(6)
Si3' C33' 1.864(6)
C31' H31F 0.9800
C31' H31G 0.9800
C31' H31H 0.9800
C32' H32D 0.9800
C32' H32E 0.9800
C32' H32F 0.9800
C33' H33D 0.9800
C33' H33E 0.9800
C33' H33F 0.9800
O51 C55 1.40(2)
O51 C52 1.41(2)
C52 C53 1.36(2)
C52 H52A 0.9900
C52 H52B 0.9900
C53 C54 1.39(2)
C53 H53A 0.9900
C53 H53B 0.9900
C54 C55 1.39(2)
C54 H54A 0.9900
C54 H54B 0.9900
C55 H55A 0.9900
C55 H55B 0.9900
O61 C62 1.40(2)
O61 C65 1.41(2)
C62 C63 1.39(2)
C62 H62A 0.9900
C62 H62B 0.9900
C63 C64 1.41(2)
C63 H63A 0.9900
C63 H63B 0.9900
C64 C65 1.39(2)
C64 H64A 0.9900
C64 H64B 0.9900
C65 H65A 0.9900
C65 H65B 0.9900
